data_7125612
loop_
_publ_author_name
'Leconte, N.'
'Ciccione, J.'
'Gellon, G.'
'Philouze, C.'
'Thomas, F.'

_publ_section_title
;
 Unprecedented redox-driven ligand ejection in
 nickel(II)-diiminosemiquinonate radical complexes.
;
_journal_issue 15
_journal_name_full 'Chemical communications (Cambridge, England)'
_journal_page_first 1918
_journal_page_last 1920
_journal_paper_doi 10.1039/c3cc48549h
_journal_volume 50
_journal_year 2014
_chemical_formula_moiety 'C72 H104 N8 Ni, C6 H6'
_chemical_formula_sum 'C78 H110 N8 Ni'
_chemical_formula_weight 1218.45
_space_group_crystal_system monoclinic
_space_group_IT_number 14
_space_group_name_Hall '-P 2yn'
_space_group_name_H-M_alt 'P 1 21/n 1'
_atom_sites_solution_hydrogens geom
_atom_sites_solution_primary direct
_atom_sites_solution_secondary difmap
_audit_creation_date 2013-02-22
_audit_creation_method
;
Olex2 1.1
(compiled 2011.11.01 svn.r2039, GUI svn.r3906)
;
_cell_angle_alpha 90.00
_cell_angle_beta 96.26(3)
_cell_angle_gamma 90.00
_cell_formula_units_Z 4
_cell_length_a 13.686(3)
_cell_length_b 23.219(5)
_cell_length_c 23.157(5)
_cell_measurement_temperature 200
_cell_volume 7315(3)
_computing_cell_refinement 'Bruker Enraf Nonius kappa CCD'
_computing_data_collection Collect
_computing_data_reduction EvalCCD
_computing_molecular_graphics
;
O. V. Dolomanov, L. J. Bourhis, R. J. Gildea, J. A. K. Howard and H. Puschmann,
OLEX2: a complete structure solution, refinement and analysis program.
J. Appl. Cryst. (2009). 42, 339-341.
;
_computing_publication_material
;
O. V. Dolomanov, L. J. Bourhis, R. J. Gildea, J. A. K. Howard and H. Puschmann,
OLEX2: a complete structure solution, refinement and analysis program.
J. Appl. Cryst. (2009). 42, 339-341.
;
_computing_structure_refinement
;
SHELXL, G.M. Sheldrick, Acta Cryst.
2008). A64, 112-122
;
_computing_structure_solution
;
olex2.solve (L.J. Bourhis, O.V. Dolomanov, R.J. Gildea, J.A.K. Howard,
H. Puschmann, in preparation, 2011)
;
_diffrn_ambient_temperature 200
_diffrn_detector 'CCD area detector'
_diffrn_detector_type KappaCCD
_diffrn_measured_fraction_theta_full 0.980
_diffrn_measured_fraction_theta_max 0.980
_diffrn_measurement_device 'Bruker-Nonius APEXII CCD area detector and D8 diffractometer'
_diffrn_measurement_device_type 'Bruker AXS enraf nonius KappaCCD'
_diffrn_measurement_method 'Phi and omega scans'
_diffrn_radiation_collimation '0.2 mm sinlge-pinhole'
_diffrn_radiation_detector CCD
_diffrn_radiation_monochromator graphite
_diffrn_radiation_probe x-ray
_diffrn_radiation_type MoK\a
_diffrn_radiation_wavelength 0.71073
_diffrn_reflns_av_R_equivalents 0.0684
_diffrn_reflns_av_unetI/netI 0.1062
_diffrn_reflns_limit_h_max 14
_diffrn_reflns_limit_h_min -16
_diffrn_reflns_limit_k_max 28
_diffrn_reflns_limit_k_min -28
_diffrn_reflns_limit_l_max 28
_diffrn_reflns_limit_l_min -28
_diffrn_reflns_number 63601
_diffrn_reflns_theta_full 26.00
_diffrn_reflns_theta_max 26.00
_diffrn_reflns_theta_min 1.25
_diffrn_source 'Enraf Nonius FR590'
_diffrn_source_target Mo
_diffrn_source_type 'fine-focus sealed tube'
_exptl_absorpt_coefficient_mu 0.311
_exptl_absorpt_correction_T_max 1
_exptl_absorpt_correction_T_min 0.827231
_exptl_absorpt_correction_type multi-scan
_exptl_absorpt_process_details
;
SADABS-2004/1 (Bruker,2004) was used for absorption correction.
R(int) was 0.0614 before and 0.0385 after correction.
The Ratio of minimum to maximum transmission is 0.8272.
The \l/2 correction factor is 0.0015.
;
_exptl_crystal_colour 'metallic greenish black'
_exptl_crystal_colour_lustre metallic
_exptl_crystal_colour_modifier greenish
_exptl_crystal_colour_primary black
_exptl_crystal_density_diffrn 1.106
_exptl_crystal_density_method 'not measured'
_exptl_crystal_description plate
_exptl_crystal_F_000 2648
_exptl_crystal_size_max 0.6
_exptl_crystal_size_mid 0.32
_exptl_crystal_size_min 0.16
_refine_diff_density_max 0.412
_refine_diff_density_min -0.277
_refine_diff_density_rms 0.056
_refine_ls_extinction_method none
_refine_ls_goodness_of_fit_ref 1.025
_refine_ls_hydrogen_treatment mixed
_refine_ls_matrix_type full
_refine_ls_number_parameters 962
_refine_ls_number_reflns 14101
_refine_ls_number_restraints 281
_refine_ls_restrained_S_all 1.018
_refine_ls_R_factor_all 0.1415
_refine_ls_R_factor_gt 0.0551
_refine_ls_shift/su_max 0.002
_refine_ls_shift/su_mean 0.000
_refine_ls_structure_factor_coef Fsqd
_refine_ls_weighting_details 'calc w=1/[\s^2^(Fo^2^)+(0.0626P)^2^+2.4084P] where P=(Fo^2^+2Fc^2^)/3'
_refine_ls_weighting_scheme calc
_refine_ls_wR_factor_gt 0.1194
_refine_ls_wR_factor_ref 0.1466
_reflns_number_gt 7228
_reflns_number_total 14101
_reflns_threshold_expression >2sigma(I)
_cod_data_source_file c3cc48549h.txt
_cod_data_source_block sad2
_cod_database_code 7125612

loop_
_space_group_symop_id
_space_group_symop_operation_xyz
1 'x, y, z'
2 '-x+1/2, y+1/2, -z+1/2'
3 '-x, -y, -z'
4 'x-1/2, -y-1/2, z-1/2'

loop_
_atom_site_label
_atom_site_type_symbol
_atom_site_fract_x
_atom_site_fract_y
_atom_site_fract_z
_atom_site_U_iso_or_equiv
_atom_site_adp_type
_atom_site_occupancy
_atom_site_symmetry_multiplicity
_atom_site_calc_flag
_atom_site_refinement_flags
_atom_site_disorder_assembly
_atom_site_disorder_group
Ni1 Ni 0.47949(2) 0.636452(15) 0.272484(15) 0.02404(12) Uani 1 1 d . . .
C7 C 0.58041(19) 0.63835(11) 0.17874(11) 0.0208(6) Uani 1 1 d . . .
N5 N 0.31996(18) 0.75512(10) 0.22371(11) 0.0329(6) Uani 1 1 d . . .
N4 N 0.49184(16) 0.63605(10) 0.19525(9) 0.0277(6) Uani 1 1 d . . .
H4 H 0.4397 0.6344 0.1695 0.033 Uiso 1 1 calc R . .
N3 N 0.61514(15) 0.63810(9) 0.27915(9) 0.0244(5) Uani 1 1 d . . .
N8 N 0.65360(18) 0.74917(11) 0.32057(11) 0.0342(6) Uani 1 1 d . . .
C16 C 0.19745(18) 0.67260(12) 0.09847(12) 0.0253(7) Uani 1 1 d . . .
C14 C 0.27924(18) 0.70973(12) 0.18911(11) 0.0231(7) Uani 1 1 d . . .
C15 C 0.23409(18) 0.71794(12) 0.13290(12) 0.0258(7) Uani 1 1 d . . .
H15 H 0.2283 0.7560 0.1177 0.031 Uiso 1 1 calc R . .
N2 N 0.34401(15) 0.64335(9) 0.26592(9) 0.0216(5) Uani 1 1 d . . .
C17 C 0.20326(19) 0.61696(12) 0.12092(12) 0.0278(7) Uani 1 1 d . . .
C5 C 0.25149(19) 0.65628(12) 0.42780(12) 0.0274(7) Uani 1 1 d . . .
H5A H 0.2305 0.6579 0.4655 0.033 Uiso 1 1 calc R . .
C4 C 0.17921(19) 0.66567(12) 0.37954(12) 0.0285(7) Uani 1 1 d . B .
C22 C 0.76982(18) 0.66320(14) 0.44524(12) 0.0294(7) Uani 1 1 d . . .
C13 C 0.28588(18) 0.65398(11) 0.21166(11) 0.0206(6) Uani 1 1 d . . .
C28 C 0.4141(2) 0.90733(12) 0.15371(12) 0.0310(7) Uani 1 1 d . . .
H28 H 0.4357 0.9423 0.1380 0.037 Uiso 1 1 calc R . .
C43 C 0.5018(2) 0.68227(14) 0.48346(13) 0.0446(9) Uani 1 1 d . . .
H43A H 0.4707 0.7196 0.4892 0.067 Uiso 1 1 calc R . .
H43B H 0.5350 0.6836 0.4481 0.067 Uiso 1 1 calc R . .
H43C H 0.5499 0.6738 0.5169 0.067 Uiso 1 1 calc R . .
C31 C 0.6205(2) 0.80076(12) 0.34670(12) 0.0291(7) Uani 1 1 d . . .
C52 C 0.2469(2) 0.95580(13) 0.15438(13) 0.0365(8) Uani 1 1 d . . .
C36 C 0.5242(2) 0.80568(12) 0.35837(12) 0.0313(7) Uani 1 1 d . . .
H36 H 0.4815 0.7735 0.3520 0.038 Uiso 1 1 calc R . .
C33 C 0.6532(2) 0.89873(13) 0.37893(12) 0.0331(7) Uani 1 1 d . . .
C34 C 0.5553(2) 0.90115(12) 0.38879(12) 0.0320(7) Uani 1 1 d . . .
H34 H 0.5322 0.9363 0.4034 0.038 Uiso 1 1 calc R . .
C18 C 0.24759(18) 0.60867(12) 0.17741(12) 0.0269(7) Uani 1 1 d . . .
H18 H 0.2517 0.5708 0.1929 0.032 Uiso 1 1 calc R . .
C3 C 0.20701(19) 0.66125(12) 0.32500(12) 0.0262(7) Uani 1 1 d . . .
H3 H 0.1598 0.6663 0.2922 0.031 Uiso 1 1 calc R . .
C27 C 0.4823(2) 0.86297(13) 0.16382(12) 0.0324(7) Uani 1 1 d . A .
C2 C 0.30515(19) 0.64929(10) 0.31717(12) 0.0203(6) Uani 1 1 d . . .
C20 C 0.68883(18) 0.70269(12) 0.35526(12) 0.0253(7) Uani 1 1 d . . .
C74 C 0.7481(3) 0.97714(18) 0.33342(18) 0.0589(11) Uani 1 1 d . . .
H74A H 0.688(3) 0.9877(16) 0.3074(17) 0.088 Uiso 1 1 d . . .
H74B H 0.790(3) 1.0099(17) 0.3421(16) 0.088 Uiso 1 1 d . . .
H74C H 0.778(3) 0.9510(17) 0.3115(17) 0.088 Uiso 1 1 d . . .
N9 N 0.7832(2) 0.83701(14) 0.34400(14) 0.0513(9) Uani 1 1 d . . .
H9A H 0.812(3) 0.8646(14) 0.3331(10) 0.062 Uiso 1 1 d . . .
H9B H 0.789(2) 0.8049(15) 0.3246(15) 0.062 Uiso 1 1 d . . .
C21 C 0.73691(18) 0.70981(13) 0.41087(12) 0.0277(7) Uani 1 1 d . . .
H21 H 0.7476 0.7477 0.4258 0.033 Uiso 1 1 calc R . .
C6 C 0.34898(19) 0.64507(11) 0.42397(11) 0.0231(7) Uani 1 1 d . . .
C35 C 0.4884(2) 0.85655(13) 0.37913(12) 0.0320(7) Uani 1 1 d . . .
C11 C 0.7104(2) 0.64947(12) 0.11790(12) 0.0309(7) Uani 1 1 d . . .
H11 H 0.7316 0.6511 0.0802 0.037 Uiso 1 1 calc R . .
C9 C 0.7537(2) 0.65233(12) 0.22076(13) 0.0315(7) Uani 1 1 d . . .
H9 H 0.8010 0.6557 0.2538 0.038 Uiso 1 1 calc R . .
C56 C 0.5888(2) 0.87100(15) 0.15105(15) 0.0468(9) Uani 1 1 d . . .
C53 C 0.2949(2) 1.00535(14) 0.12360(15) 0.0535(10) Uani 1 1 d . . .
H53A H 0.3510 1.0204 0.1491 0.080 Uiso 1 1 calc R . .
H53B H 0.2467 1.0362 0.1146 0.080 Uiso 1 1 calc R . .
H53C H 0.3176 0.9911 0.0875 0.080 Uiso 1 1 calc R . .
C26 C 0.4485(2) 0.81190(13) 0.18569(12) 0.0316(7) Uani 1 1 d . . .
H26 H 0.4920 0.7801 0.1924 0.038 Uiso 0.766(5) 1 calc PR A 1
C67 C 0.8896(2) 0.67179(17) 0.15829(14) 0.0511(10) Uani 1 1 d . . .
C55 C 0.2207(3) 0.97986(17) 0.21243(16) 0.0530(10) Uani 1 1 d . . .
H55A H 0.178(3) 1.0140(16) 0.2052(15) 0.080 Uiso 1 1 d . . .
H55B H 0.187(3) 0.9521(14) 0.2353(16) 0.080 Uiso 1 1 d . . .
H55C H 0.282(3) 0.9923(15) 0.2393(16) 0.080 Uiso 1 1 d . . .
C30 C 0.2858(2) 0.85192(12) 0.18852(12) 0.0287(7) Uani 1 1 d . . .
H30 H 0.2203 0.8477 0.1979 0.034 Uiso 0.234(5) 1 calc PR A 2
C29 C 0.3163(2) 0.90392(12) 0.16511(12) 0.0285(7) Uani 1 1 d . A .
C12 C 0.6120(2) 0.63972(12) 0.12147(12) 0.0280(7) Uani 1 1 d . . .
C23 C 0.75669(19) 0.60718(13) 0.42298(13) 0.0326(7) Uani 1 1 d . . .
N1 N 0.46757(15) 0.63632(9) 0.34953(9) 0.0259(5) Uani 1 1 d . . .
H1 H 0.5195 0.6320 0.3751 0.031 Uiso 1 1 calc R . .
C25 C 0.3523(2) 0.80679(12) 0.19776(11) 0.0273(7) Uani 1 1 d . A .
C41 C 0.42313(19) 0.63510(13) 0.47751(12) 0.0296(7) Uani 1 1 d . . .
N6 N 0.1887(3) 0.84102(16) 0.20107(16) 0.0387(11) Uani 0.766(5) 1 d P A 1
H6A H 0.164(3) 0.8659(13) 0.2112(11) 0.046 Uiso 0.766(5) 1 d P A 1
H6B H 0.183(3) 0.8156(18) 0.2241(18) 0.046 Uiso 0.766(5) 1 d P A 1
C19 C 0.67527(18) 0.64690(12) 0.33341(11) 0.0240(7) Uani 1 1 d . . .
C8 C 0.65529(19) 0.64246(12) 0.22805(12) 0.0253(7) Uani 1 1 d . . .
C39 C 0.7912(2) 0.55478(14) 0.45780(14) 0.0531(9) Uani 1 1 d . . .
H39A H 0.7578 0.5530 0.4931 0.080 Uiso 1 1 calc R . .
H39B H 0.8624 0.5572 0.4685 0.080 Uiso 1 1 calc R . .
H39C H 0.7760 0.5201 0.4345 0.080 Uiso 1 1 calc R . .
C42 C 0.4703(2) 0.57524(13) 0.47454(13) 0.0465(9) Uani 1 1 d . . .
H42A H 0.5176 0.5693 0.5089 0.070 Uiso 1 1 calc R . .
H42B H 0.5042 0.5726 0.4395 0.070 Uiso 1 1 calc R . .
H42C H 0.4191 0.5456 0.4733 0.070 Uiso 1 1 calc R . .
C10 C 0.7825(2) 0.65728(13) 0.16597(13) 0.0323(7) Uani 1 1 d . . .
C38 C 0.1560(2) 0.68383(13) 0.03647(12) 0.0364(8) Uani 1 1 d . . .
H38A H 0.2014 0.6689 0.0101 0.055 Uiso 1 1 calc R . .
H38B H 0.1474 0.7254 0.0304 0.055 Uiso 1 1 calc R . .
H38C H 0.0923 0.6645 0.0285 0.055 Uiso 1 1 calc R . .
C72 C 0.6687(3) 1.00012(14) 0.42122(15) 0.0578(10) Uani 1 1 d . . .
H72A H 0.6495 0.9857 0.4581 0.087 Uiso 1 1 calc R . .
H72B H 0.6100 1.0128 0.3964 0.087 Uiso 1 1 calc R . .
H72C H 0.7139 1.0327 0.4287 0.087 Uiso 1 1 calc R . .
C45 C 0.0736(2) 0.67800(15) 0.39148(14) 0.0423(8) Uani 1 1 d U . .
C37 C 0.1637(2) 0.56564(14) 0.08521(14) 0.0518(9) Uani 1 1 d . . .
H37A H 0.1985 0.5622 0.0506 0.078 Uiso 1 1 calc R . .
H37B H 0.0933 0.5711 0.0734 0.078 Uiso 1 1 calc R . .
H37C H 0.1735 0.5305 0.1086 0.078 Uiso 1 1 calc R . .
C54 C 0.1536(2) 0.93874(14) 0.11491(15) 0.0530(10) Uani 1 1 d . . .
H54A H 0.1717 0.9258 0.0772 0.079 Uiso 1 1 calc R . .
H54B H 0.1097 0.9721 0.1092 0.079 Uiso 1 1 calc R . .
H54C H 0.1199 0.9075 0.1331 0.079 Uiso 1 1 calc R . .
C71 C 0.7201(2) 0.95171(14) 0.39047(14) 0.0437(9) Uani 1 1 d . . .
C40 C 0.8166(2) 0.67336(15) 0.50652(12) 0.0440(9) Uani 1 1 d . . .
H40A H 0.7734 0.6584 0.5341 0.066 Uiso 1 1 calc R . .
H40B H 0.8267 0.7148 0.5129 0.066 Uiso 1 1 calc R . .
H40C H 0.8801 0.6535 0.5123 0.066 Uiso 1 1 calc R . .
C32 C 0.6866(2) 0.84698(13) 0.35611(12) 0.0317(7) Uani 1 1 d . . .
C73 C 0.8128(2) 0.93576(15) 0.43114(15) 0.0587(10) Uani 1 1 d . . .
H73A H 0.8500 0.9063 0.4126 0.088 Uiso 1 1 calc R . .
H73B H 0.7935 0.9207 0.4678 0.088 Uiso 1 1 calc R . .
H73C H 0.8538 0.9701 0.4389 0.088 Uiso 1 1 calc R . .
C44 C 0.3734(2) 0.63605(16) 0.53386(12) 0.0523(10) Uani 1 1 d . . .
H44A H 0.3444 0.6741 0.5387 0.078 Uiso 1 1 calc R . .
H44B H 0.4224 0.6280 0.5670 0.078 Uiso 1 1 calc R . .
H44C H 0.3217 0.6067 0.5318 0.078 Uiso 1 1 calc R . .
C69 C 0.9584(2) 0.62581(18) 0.18897(18) 0.0785(13) Uani 1 1 d . . .
H69A H 0.9469 0.5887 0.1692 0.118 Uiso 1 1 calc R . .
H69B H 0.9450 0.6221 0.2295 0.118 Uiso 1 1 calc R . .
H69C H 1.0270 0.6374 0.1877 0.118 Uiso 1 1 calc R . .
C75 C 0.3805(2) 0.86507(14) 0.38885(14) 0.0411(8) Uani 1 1 d . . .
C76 C 0.3349(2) 0.90649(17) 0.34178(16) 0.0677(12) Uani 1 1 d . . .
H76A H 0.3369 0.8889 0.3034 0.102 Uiso 1 1 calc R . .
H76B H 0.3722 0.9426 0.3438 0.102 Uiso 1 1 calc R . .
H76C H 0.2665 0.9144 0.3480 0.102 Uiso 1 1 calc R . .
C1 C 0.37767(19) 0.64295(11) 0.36675(12) 0.0227(6) Uani 1 1 d . . .
C24 C 0.70977(19) 0.60049(13) 0.36741(12) 0.0300(7) Uani 1 1 d . . .
H24 H 0.7008 0.5627 0.3520 0.036 Uiso 1 1 calc R . .
C48 C 0.0712(4) 0.7264(2) 0.4364(2) 0.0526(15) Uani 0.789(7) 1 d PU B 1
H48A H 0.1001 0.7614 0.4218 0.079 Uiso 0.789(7) 1 calc PR B 1
H48B H 0.1090 0.7147 0.4729 0.079 Uiso 0.789(7) 1 calc PR B 1
H48C H 0.0030 0.7340 0.4433 0.079 Uiso 0.789(7) 1 calc PR B 1
C70 C 0.9087(3) 0.6739(2) 0.09535(16) 0.1068(19) Uani 1 1 d . . .
H70A H 0.8669 0.7035 0.0750 0.160 Uiso 1 1 calc R . .
H70B H 0.8936 0.6364 0.0772 0.160 Uiso 1 1 calc R . .
H70C H 0.9779 0.6833 0.0929 0.160 Uiso 1 1 calc R . .
C84 C 0.5337(7) 0.5567(4) 0.8290(4) 0.070(2) Uani 0.682(13) 1 d PDU C 1
H84 H 0.5631 0.5432 0.8655 0.084 Uiso 0.682(13) 1 calc PR C 1
C82 C 0.4581(10) 0.5388(5) 0.7332(5) 0.085(3) Uani 0.682(13) 1 d PDU C 1
H82 H 0.4380 0.5127 0.7026 0.103 Uiso 0.682(13) 1 calc PR C 1
C57 C 0.5910(5) 0.8880(5) 0.0904(3) 0.091(4) Uani 0.652(10) 1 d P D 1
H57A H 0.5516 0.9229 0.0826 0.136 Uiso 0.652(10) 1 calc PR D 1
H57B H 0.5638 0.8569 0.0649 0.136 Uiso 0.652(10) 1 calc PR D 1
H57C H 0.6590 0.8956 0.0831 0.136 Uiso 0.652(10) 1 calc PR D 1
C78 C 0.3725(3) 0.8932(2) 0.44730(15) 0.0768(13) Uani 1 1 d . . .
H78A H 0.4089 0.9296 0.4495 0.115 Uiso 1 1 calc R . .
H78B H 0.4003 0.8674 0.4784 0.115 Uiso 1 1 calc R . .
H78C H 0.3033 0.9006 0.4517 0.115 Uiso 1 1 calc R . .
C83 C 0.4988(14) 0.5175(4) 0.7862(6) 0.078(3) Uani 0.682(13) 1 d PDU C 1
H83 H 0.5028 0.4772 0.7931 0.094 Uiso 0.682(13) 1 calc PR C 1
C80 C 0.483(2) 0.6357(8) 0.7652(7) 0.086(4) Uani 0.682(13) 1 d PDU C 1
H80 H 0.4789 0.6759 0.7573 0.103 Uiso 0.682(13) 1 calc PR C 1
C79 C 0.5258(11) 0.6156(4) 0.8183(6) 0.077(3) Uani 0.682(13) 1 d PDU C 1
H79 H 0.5499 0.6422 0.8476 0.092 Uiso 0.682(13) 1 calc PR C 1
C81 C 0.4462(15) 0.5964(6) 0.7241(7) 0.089(3) Uani 0.682(13) 1 d PDU C 1
H81 H 0.4119 0.6096 0.6887 0.107 Uiso 0.682(13) 1 calc PR C 1
C59 C 0.6516(4) 0.8179(4) 0.1672(4) 0.093(4) Uani 0.652(10) 1 d P D 1
H59A H 0.6228 0.7843 0.1460 0.139 Uiso 0.652(10) 1 calc PR D 1
H59B H 0.6541 0.8109 0.2091 0.139 Uiso 0.652(10) 1 calc PR D 1
H59C H 0.7184 0.8242 0.1570 0.139 Uiso 0.652(10) 1 calc PR D 1
C77 C 0.3218(3) 0.80975(16) 0.3833(2) 0.0960(17) Uani 1 1 d . . .
H77A H 0.3475 0.7829 0.4139 0.144 Uiso 1 1 calc R . .
H77B H 0.3272 0.7924 0.3452 0.144 Uiso 1 1 calc R . .
H77C H 0.2526 0.8181 0.3872 0.144 Uiso 1 1 calc R . .
C58 C 0.6335(4) 0.9194(4) 0.1912(4) 0.090(4) Uani 0.652(10) 1 d P D 1
H58A H 0.6296 0.9087 0.2318 0.135 Uiso 0.652(10) 1 calc PR D 1
H58B H 0.5969 0.9552 0.1825 0.135 Uiso 0.652(10) 1 calc PR D 1
H58C H 0.7025 0.9251 0.1849 0.135 Uiso 0.652(10) 1 calc PR D 1
C68 C 0.9138(3) 0.73025(17) 0.18669(18) 0.0765(13) Uani 1 1 d . . .
H68A H 0.9025 0.7286 0.2277 0.115 Uiso 1 1 calc R . .
H68B H 0.8716 0.7599 0.1669 0.115 Uiso 1 1 calc R . .
H68C H 0.9829 0.7397 0.1837 0.115 Uiso 1 1 calc R . .
C47 C 0.0328(3) 0.6229(2) 0.4187(3) 0.075(2) Uani 0.789(7) 1 d PU B 1
H47A H 0.0745 0.6130 0.4545 0.112 Uiso 0.789(7) 1 calc PR B 1
H47B H 0.0325 0.5909 0.3911 0.112 Uiso 0.789(7) 1 calc PR B 1
H47C H -0.0344 0.6301 0.4278 0.112 Uiso 0.789(7) 1 calc PR B 1
C46 C 0.0082(4) 0.6934(4) 0.3388(2) 0.089(2) Uani 0.789(7) 1 d PU B 1
H46A H 0.0029 0.6607 0.3119 0.133 Uiso 0.789(7) 1 calc PR B 1
H46B H 0.0354 0.7267 0.3199 0.133 Uiso 0.789(7) 1 calc PR B 1
H46C H -0.0572 0.7031 0.3495 0.133 Uiso 0.789(7) 1 calc PR B 1
C63 C 0.5384(2) 0.63069(13) 0.06734(12) 0.0331(7) Uani 1 1 d . . .
C65 C 0.4825(2) 0.57394(14) 0.07218(13) 0.0441(9) Uani 1 1 d . . .
H65A H 0.4395 0.5771 0.1032 0.066 Uiso 1 1 calc R . .
H65B H 0.5295 0.5425 0.0811 0.066 Uiso 1 1 calc R . .
H65C H 0.4427 0.5659 0.0353 0.066 Uiso 1 1 calc R . .
C66 C 0.4660(2) 0.68152(15) 0.05932(13) 0.0478(9) Uani 1 1 d . . .
H66A H 0.5027 0.7174 0.0557 0.072 Uiso 1 1 calc R . .
H66B H 0.4288 0.6840 0.0930 0.072 Uiso 1 1 calc R . .
H66C H 0.4206 0.6755 0.0241 0.072 Uiso 1 1 calc R . .
C64 C 0.5899(2) 0.62657(15) 0.01169(12) 0.0480(9) Uani 1 1 d . . .
H64A H 0.6359 0.5941 0.0149 0.072 Uiso 1 1 calc R . .
H64B H 0.6260 0.6623 0.0065 0.072 Uiso 1 1 calc R . .
H64C H 0.5407 0.6207 -0.0218 0.072 Uiso 1 1 calc R . .
C61 C 0.6590(8) 0.8643(7) 0.2045(5) 0.065(5) Uani 0.348(10) 1 d P D 2
H61A H 0.6630 0.8236 0.2157 0.097 Uiso 0.348(10) 1 calc PR D 2
H61B H 0.6360 0.8870 0.2360 0.097 Uiso 0.348(10) 1 calc PR D 2
H61C H 0.7241 0.8779 0.1969 0.097 Uiso 0.348(10) 1 calc PR D 2
C62 C 0.6160(8) 0.8245(7) 0.1049(6) 0.080(6) Uani 0.348(10) 1 d P D 2
H62A H 0.5559 0.8057 0.0872 0.119 Uiso 0.348(10) 1 calc PR D 2
H62B H 0.6600 0.7955 0.1244 0.119 Uiso 0.348(10) 1 calc PR D 2
H62C H 0.6489 0.8435 0.0746 0.119 Uiso 0.348(10) 1 calc PR D 2
C60 C 0.6096(9) 0.9322(8) 0.1257(9) 0.105(8) Uani 0.348(10) 1 d P D 2
H60A H 0.5932 0.9620 0.1531 0.158 Uiso 0.348(10) 1 calc PR D 2
H60B H 0.5692 0.9374 0.0885 0.158 Uiso 0.348(10) 1 calc PR D 2
H60C H 0.6793 0.9352 0.1199 0.158 Uiso 0.348(10) 1 calc PR D 2
N7 N 0.5122(8) 0.7645(5) 0.1989(5) 0.047(4) Uani 0.234(5) 1 d P A 2
H7A H 0.5452 0.7707 0.2327 0.057 Uiso 0.234(5) 1 d PR A 2
H7B H 0.5544 0.7609 0.1733 0.057 Uiso 0.234(5) 1 d PR A 2
H5 H 0.360(2) 0.7450(14) 0.2504(14) 0.057 Uiso 1 1 d . . .
H8 H 0.614(2) 0.7380(14) 0.2924(14) 0.057 Uiso 1 1 d . . .
C87 C 0.449(4) 0.6171(9) 0.7191(16) 0.087(6) Uani 0.318(13) 1 d PDU C 2
H87 H 0.4362 0.6471 0.6914 0.105 Uiso 0.318(13) 1 calc PR C 2
C88 C 0.4310(16) 0.5597(8) 0.7036(12) 0.079(5) Uani 0.318(13) 1 d PDU C 2
H88 H 0.4030 0.5494 0.6657 0.095 Uiso 0.318(13) 1 calc PR C 2
C86 C 0.487(4) 0.6295(16) 0.7763(16) 0.083(6) Uani 0.318(13) 1 d PDU C 2
H86 H 0.4867 0.6688 0.7878 0.100 Uiso 0.318(13) 1 calc PR C 2
C89 C 0.456(2) 0.5179(9) 0.7464(13) 0.071(5) Uani 0.318(13) 1 d PDU C 2
H89 H 0.4365 0.4789 0.7398 0.085 Uiso 0.318(13) 1 calc PR C 2
C90 C 0.509(3) 0.5339(11) 0.7989(16) 0.084(6) Uani 0.318(13) 1 d PDU C 2
H90 H 0.5379 0.5041 0.8233 0.101 Uiso 0.318(13) 1 calc PR C 2
C85 C 0.524(2) 0.5902(11) 0.8178(13) 0.087(6) Uani 0.318(13) 1 d PDU C 2
H85 H 0.5557 0.6005 0.8549 0.104 Uiso 0.318(13) 1 calc PR C 2
C50 C 0.0060(11) 0.6270(8) 0.3649(11) 0.060(3) Uani 0.211(7) 1 d PU B 2
H50A H 0.0195 0.5922 0.3883 0.090 Uiso 0.211(7) 1 calc PR B 2
H50B H 0.0200 0.6196 0.3249 0.090 Uiso 0.211(7) 1 calc PR B 2
H50C H -0.0632 0.6378 0.3649 0.090 Uiso 0.211(7) 1 calc PR B 2
C49 C 0.0410(13) 0.7329(9) 0.3469(10) 0.060(3) Uani 0.211(7) 1 d PU B 2
H49A H 0.0427 0.7206 0.3066 0.090 Uiso 0.211(7) 1 calc PR B 2
H49B H 0.0869 0.7650 0.3555 0.090 Uiso 0.211(7) 1 calc PR B 2
H49C H -0.0257 0.7454 0.3526 0.090 Uiso 0.211(7) 1 calc PR B 2
C51 C 0.0584(15) 0.6937(15) 0.4457(10) 0.089(2) Uani 0.211(7) 1 d PU B 2
H51A H 0.1003 0.7267 0.4577 0.133 Uiso 0.211(7) 1 calc PR B 2
H51B H 0.0745 0.6614 0.4723 0.133 Uiso 0.211(7) 1 calc PR B 2
H51C H -0.0107 0.7044 0.4464 0.133 Uiso 0.211(7) 1 calc PR B 2

loop_
_atom_site_aniso_label
_atom_site_aniso_U_11
_atom_site_aniso_U_22
_atom_site_aniso_U_33
_atom_site_aniso_U_23
_atom_site_aniso_U_13
_atom_site_aniso_U_12
Ni1 0.0225(2) 0.0317(2) 0.0182(2) 0.00180(19) 0.00366(14) 0.00274(17)
C7 0.0251(16) 0.0229(16) 0.0142(15) -0.0005(13) 0.0015(12) 0.0051(12)
N5 0.0473(17) 0.0249(15) 0.0244(16) 0.0031(12) -0.0057(12) -0.0029(12)
N4 0.0220(14) 0.0442(16) 0.0166(13) 0.0028(12) 0.0009(10) 0.0051(11)
N3 0.0247(13) 0.0311(14) 0.0175(13) -0.0013(11) 0.0026(10) 0.0045(10)
N8 0.0430(17) 0.0332(16) 0.0252(16) 0.0002(13) -0.0018(12) 0.0042(12)
C16 0.0194(15) 0.0361(19) 0.0202(17) 0.0001(14) 0.0016(12) 0.0004(13)
C14 0.0224(15) 0.0259(17) 0.0213(17) -0.0030(14) 0.0042(12) 0.0018(12)
C15 0.0257(16) 0.0285(18) 0.0230(17) 0.0057(14) 0.0022(13) 0.0029(13)
N2 0.0230(12) 0.0236(13) 0.0179(13) 0.0015(11) 0.0012(10) -0.0012(10)
C17 0.0268(16) 0.0292(18) 0.0272(18) -0.0015(14) 0.0025(13) -0.0052(13)
C5 0.0283(17) 0.0352(18) 0.0196(17) -0.0024(13) 0.0069(13) -0.0042(13)
C4 0.0275(17) 0.0332(18) 0.0256(18) -0.0031(14) 0.0066(14) -0.0012(13)
C22 0.0199(16) 0.045(2) 0.0233(18) 0.0035(16) 0.0042(13) 0.0008(14)
C13 0.0196(15) 0.0273(18) 0.0152(16) 0.0018(13) 0.0035(12) -0.0007(12)
C28 0.0433(19) 0.0255(17) 0.0234(18) 0.0011(14) 0.0006(14) -0.0047(14)
C43 0.0374(19) 0.065(2) 0.029(2) -0.0089(17) -0.0027(14) -0.0139(16)
C31 0.0335(18) 0.0275(18) 0.0258(18) 0.0026(14) 0.0006(13) 0.0019(14)
C52 0.049(2) 0.0289(19) 0.0312(19) 0.0010(15) 0.0008(15) 0.0088(15)
C36 0.0323(18) 0.0302(19) 0.0310(19) 0.0024(15) 0.0011(14) -0.0061(14)
C33 0.0379(19) 0.0321(19) 0.0274(18) 0.0055(15) -0.0048(14) -0.0054(14)
C34 0.040(2) 0.0272(18) 0.0281(18) -0.0007(14) 0.0006(14) 0.0028(14)
C18 0.0286(16) 0.0232(17) 0.0294(18) 0.0049(14) 0.0054(13) -0.0021(13)
C3 0.0246(17) 0.0298(18) 0.0240(18) 0.0018(13) 0.0010(13) -0.0016(13)
C27 0.0323(17) 0.0347(19) 0.0302(18) 0.0006(16) 0.0033(13) -0.0007(15)
C2 0.0246(16) 0.0159(16) 0.0205(16) 0.0013(12) 0.0030(13) -0.0025(11)
C20 0.0225(15) 0.0308(18) 0.0233(17) 0.0014(14) 0.0058(13) 0.0036(13)
C74 0.072(3) 0.054(3) 0.051(3) 0.007(2) 0.005(2) -0.028(2)
N9 0.0399(19) 0.051(2) 0.065(2) -0.0003(17) 0.0125(15) -0.0053(15)
C21 0.0246(16) 0.0336(18) 0.0254(18) -0.0028(15) 0.0046(13) -0.0009(13)
C6 0.0239(16) 0.0260(17) 0.0199(16) -0.0022(13) 0.0049(12) -0.0064(12)
C35 0.0346(18) 0.0318(19) 0.0293(18) 0.0045(15) 0.0029(13) 0.0007(15)
C11 0.0282(18) 0.042(2) 0.0242(18) -0.0015(14) 0.0114(14) 0.0028(13)
C9 0.0248(17) 0.045(2) 0.0240(18) -0.0059(15) 0.0010(13) 0.0027(13)
C56 0.0352(19) 0.061(3) 0.045(2) 0.009(2) 0.0080(16) -0.0032(17)
C53 0.070(2) 0.036(2) 0.053(2) 0.0064(18) 0.0037(19) 0.0138(17)
C26 0.0356(19) 0.034(2) 0.0238(18) 0.0003(15) -0.0020(14) 0.0082(15)
C67 0.034(2) 0.087(3) 0.034(2) -0.017(2) 0.0137(16) -0.0176(19)
C55 0.072(3) 0.045(2) 0.041(2) -0.0053(19) 0.0057(19) 0.020(2)
C30 0.0313(18) 0.0311(19) 0.0234(17) -0.0028(14) 0.0012(13) -0.0011(14)
C29 0.0365(18) 0.0266(18) 0.0217(17) -0.0005(14) -0.0004(13) 0.0026(13)
C12 0.0321(18) 0.0315(18) 0.0208(17) 0.0007(14) 0.0038(13) 0.0076(13)
C23 0.0283(17) 0.044(2) 0.0253(19) 0.0076(16) 0.0022(14) 0.0060(14)
N1 0.0205(13) 0.0383(15) 0.0188(13) 0.0034(12) 0.0011(10) 0.0018(11)
C25 0.0372(18) 0.0258(18) 0.0183(17) -0.0001(13) 0.0002(13) 0.0017(14)
C41 0.0267(16) 0.0430(19) 0.0192(16) -0.0009(15) 0.0023(12) -0.0043(14)
N6 0.037(2) 0.035(2) 0.046(3) 0.0046(18) 0.0127(17) 0.0019(17)
C19 0.0201(15) 0.0327(19) 0.0194(16) 0.0017(14) 0.0035(12) 0.0027(12)
C8 0.0254(17) 0.0286(17) 0.0227(17) -0.0012(14) 0.0060(13) 0.0054(13)
C39 0.065(2) 0.052(2) 0.040(2) 0.0139(18) -0.0046(18) 0.0107(18)
C42 0.054(2) 0.050(2) 0.033(2) 0.0105(17) -0.0095(16) 0.0051(17)
C10 0.0276(17) 0.043(2) 0.0269(19) -0.0065(15) 0.0072(14) -0.0028(14)
C38 0.0365(18) 0.047(2) 0.0256(18) 0.0017(15) 0.0010(14) -0.0006(14)
C72 0.079(3) 0.036(2) 0.056(3) -0.0075(19) 0.000(2) -0.0200(19)
C45 0.0243(17) 0.068(2) 0.035(2) -0.0117(17) 0.0065(14) 0.0055(16)
C37 0.076(2) 0.043(2) 0.033(2) -0.0008(17) -0.0073(18) -0.0114(18)
C54 0.050(2) 0.053(2) 0.053(2) 0.0031(19) -0.0075(18) 0.0152(17)
C71 0.054(2) 0.039(2) 0.036(2) 0.0048(17) -0.0040(16) -0.0151(16)
C40 0.0386(19) 0.063(2) 0.028(2) 0.0008(17) -0.0058(15) 0.0038(16)
C32 0.0283(18) 0.041(2) 0.0249(18) 0.0045(15) 0.0008(13) -0.0006(14)
C73 0.054(2) 0.070(3) 0.048(2) 0.005(2) -0.0133(18) -0.0261(19)
C44 0.040(2) 0.097(3) 0.0190(18) 0.0052(19) 0.0013(14) -0.0048(19)
C69 0.032(2) 0.116(4) 0.088(3) -0.030(3) 0.009(2) 0.008(2)
C75 0.0354(19) 0.045(2) 0.044(2) -0.0019(18) 0.0084(15) 0.0056(16)
C76 0.052(2) 0.092(3) 0.057(3) -0.003(2) -0.0053(19) 0.023(2)
C1 0.0239(16) 0.0199(16) 0.0248(17) 0.0007(13) 0.0047(13) -0.0026(12)
C24 0.0317(17) 0.0315(19) 0.0271(18) -0.0007(14) 0.0052(14) 0.0027(13)
C48 0.049(3) 0.054(3) 0.058(3) -0.017(3) 0.016(2) 0.013(2)
C70 0.056(3) 0.220(6) 0.049(3) -0.027(3) 0.028(2) -0.060(3)
C84 0.066(5) 0.054(6) 0.092(6) 0.003(5) 0.023(4) -0.002(5)
C82 0.093(7) 0.088(8) 0.080(7) 0.004(7) 0.030(6) -0.039(8)
C57 0.048(4) 0.170(12) 0.059(5) 0.015(6) 0.029(4) -0.004(5)
C78 0.057(3) 0.135(4) 0.041(2) -0.007(2) 0.0163(19) 0.009(2)
C83 0.090(8) 0.050(5) 0.098(9) -0.001(5) 0.026(7) -0.004(6)
C80 0.086(7) 0.063(6) 0.117(9) 0.023(5) 0.043(8) 0.022(6)
C79 0.081(6) 0.046(6) 0.108(6) 0.013(6) 0.031(5) -0.002(6)
C81 0.057(5) 0.099(10) 0.115(7) 0.028(7) 0.024(5) 0.002(10)
C59 0.043(4) 0.115(7) 0.122(10) 0.020(6) 0.018(4) 0.021(4)
C77 0.047(3) 0.060(3) 0.187(5) -0.010(3) 0.042(3) -0.006(2)
C58 0.038(4) 0.113(8) 0.119(8) -0.044(7) 0.008(4) -0.026(4)
C68 0.063(3) 0.091(3) 0.078(3) -0.015(3) 0.020(2) -0.033(2)
C47 0.043(3) 0.073(4) 0.116(6) -0.023(3) 0.045(3) -0.013(3)
C46 0.032(3) 0.188(8) 0.045(3) -0.018(4) 0.001(2) 0.038(4)
C63 0.0295(17) 0.049(2) 0.0206(17) 0.0013(15) 0.0030(13) 0.0102(15)
C65 0.0385(19) 0.062(2) 0.030(2) -0.0082(17) -0.0032(15) 0.0029(17)
C66 0.041(2) 0.070(3) 0.031(2) 0.0138(18) -0.0012(15) 0.0189(17)
C64 0.0409(19) 0.083(3) 0.0211(18) -0.0004(18) 0.0068(14) 0.0119(18)
C61 0.046(7) 0.075(12) 0.071(9) -0.003(8) -0.007(6) -0.013(7)
C62 0.050(8) 0.123(14) 0.074(12) -0.043(10) 0.044(7) -0.008(8)
C60 0.055(9) 0.131(16) 0.13(2) 0.067(14) 0.006(10) -0.015(9)
N7 0.048(8) 0.055(9) 0.036(7) 0.007(6) -0.006(5) 0.006(6)
C87 0.081(12) 0.054(9) 0.134(12) 0.012(11) 0.045(11) -0.002(13)
C88 0.072(11) 0.048(10) 0.122(12) 0.023(8) 0.033(10) 0.018(9)
C86 0.079(14) 0.050(9) 0.130(13) 0.016(9) 0.054(12) -0.008(10)
C89 0.063(10) 0.058(10) 0.100(13) 0.032(8) 0.043(10) -0.018(9)
C90 0.092(13) 0.058(11) 0.107(13) 0.022(11) 0.035(11) -0.013(12)
C85 0.089(11) 0.055(14) 0.124(11) 0.019(11) 0.047(8) -0.009(15)
C50 0.018(7) 0.072(9) 0.089(8) 0.009(6) 0.008(6) 0.008(5)
C49 0.018(7) 0.072(9) 0.089(8) 0.009(6) 0.008(6) 0.008(5)
C51 0.032(3) 0.188(8) 0.045(3) -0.018(4) 0.001(2) 0.038(4)

loop_
_atom_type_symbol
_atom_type_description
_atom_type_scat_dispersion_real
_atom_type_scat_dispersion_imag
_atom_type_scat_source
C C 0.0033 0.0016 'International Tables Vol C Tables 4.2.6.8 and 6.1.1.4'
H H 0.0000 0.0000 'International Tables Vol C Tables 4.2.6.8 and 6.1.1.4'
N N 0.0061 0.0033 'International Tables Vol C Tables 4.2.6.8 and 6.1.1.4'
Ni Ni 0.3393 1.1124 'International Tables Vol C Tables 4.2.6.8 and 6.1.1.4'

loop_
_geom_angle_atom_site_label_1
_geom_angle_atom_site_label_2
_geom_angle_atom_site_label_3
_geom_angle
N4 Ni1 N3 83.20(10)
N4 Ni1 N2 96.88(10)
N3 Ni1 N2 173.85(9)
N1 Ni1 N4 179.57(10)
N1 Ni1 N3 96.64(10)
N1 Ni1 N2 83.32(10)
N4 C7 C12 130.5(2)
N4 C7 C8 111.7(2)
C12 C7 C8 117.8(2)
C14 N5 C25 120.8(2)
C14 N5 H5 114(2)
C25 N5 H5 110(2)
Ni1 N4 H4 120.8
C7 N4 Ni1 118.40(18)
C7 N4 H4 120.8
C19 N3 Ni1 123.35(17)
C8 N3 Ni1 115.24(18)
C8 N3 C19 120.1(2)
C31 N8 H8 112(2)
C20 N8 C31 120.4(2)
C20 N8 H8 111(2)
C15 C16 C17 119.3(2)
C15 C16 C38 119.5(3)
C17 C16 C38 121.1(3)
C15 C14 N5 122.7(3)
C15 C14 C13 118.8(2)
C13 C14 N5 118.5(2)
C16 C15 C14 122.1(3)
C16 C15 H15 118.9
C14 C15 H15 118.9
C13 N2 Ni1 122.83(17)
C2 N2 Ni1 114.90(17)
C2 N2 C13 121.0(2)
C16 C17 C18 118.7(2)
C16 C17 C37 121.6(3)
C18 C17 C37 119.8(3)
C4 C5 H5A 117.5
C6 C5 H5A 117.5
C6 C5 C4 125.1(3)
C5 C4 C45 118.4(2)
C3 C4 C5 118.4(2)
C3 C4 C45 123.2(3)
C21 C22 C23 119.4(3)
C21 C22 C40 119.6(3)
C23 C22 C40 120.9(3)
C14 C13 N2 119.7(2)
C18 C13 C14 119.0(2)
C18 C13 N2 120.7(2)
C27 C28 H28 117.8
C27 C28 C29 124.5(3)
C29 C28 H28 117.8
H43A C43 H43B 109.5
H43A C43 H43C 109.5
H43B C43 H43C 109.5
C41 C43 H43A 109.5
C41 C43 H43B 109.5
C41 C43 H43C 109.5
C36 C31 N8 120.3(3)
C36 C31 C32 121.3(3)
C32 C31 N8 118.3(3)
C53 C52 C54 106.6(3)
C55 C52 C53 106.6(3)
C55 C52 C29 110.1(3)
C55 C52 C54 110.9(3)
C29 C52 C53 111.9(3)
C29 C52 C54 110.6(2)
C31 C36 H36 119.3
C31 C36 C35 121.4(3)
C35 C36 H36 119.3
C34 C33 C71 120.4(3)
C34 C33 C32 117.1(3)
C32 C33 C71 122.4(3)
C33 C34 H34 117.4
C35 C34 C33 125.3(3)
C35 C34 H34 117.4
C17 C18 H18 119.0
C13 C18 C17 122.1(3)
C13 C18 H18 119.0
C4 C3 H3 119.9
C4 C3 C2 120.2(3)
C2 C3 H3 119.9
C28 C27 C56 120.8(3)
C26 C27 C28 116.6(3)
C26 C27 C56 122.5(3)
N2 C2 C3 127.2(2)
N2 C2 C1 112.6(2)
C3 C2 C1 120.2(2)
C21 C20 N8 122.6(3)
C21 C20 C19 118.5(3)
C19 C20 N8 118.9(2)
H74A C74 H74B 111(3)
H74A C74 H74C 102(3)
H74B C74 H74C 111(3)
C71 C74 H74A 111(2)
C71 C74 H74B 109(2)
C71 C74 H74C 113(3)
H9A N9 H9B 116(3)
C32 N9 H9A 116(3)
C32 N9 H9B 112(2)
C22 C21 C20 121.9(3)
C22 C21 H21 119.0
C20 C21 H21 119.0
C5 C6 C41 122.7(2)
C5 C6 C1 115.8(2)
C1 C6 C41 121.5(2)
C36 C35 C75 123.0(3)
C34 C35 C36 116.2(3)
C34 C35 C75 120.7(3)
C12 C11 H11 117.4
C12 C11 C10 125.2(3)
C10 C11 H11 117.4
C8 C9 H9 119.9
C10 C9 H9 119.9
C10 C9 C8 120.3(3)
C27 C56 C58 107.2(3)
C27 C56 C62 110.1(5)
C27 C56 C60 113.4(6)
C57 C56 C27 109.8(4)
C57 C56 C59 112.6(5)
C57 C56 C58 109.5(6)
C57 C56 C61 138.4(6)
C57 C56 C62 60.5(6)
C57 C56 C60 51.3(7)
C59 C56 C27 112.1(4)
C59 C56 C58 105.4(5)
C59 C56 C62 56.6(6)
C59 C56 C60 134.5(6)
C58 C56 C62 142.5(5)
C58 C56 C60 59.4(7)
C61 C56 C27 111.6(5)
C61 C56 C59 54.3(6)
C61 C56 C58 53.0(5)
C61 C56 C62 108.1(8)
C61 C56 C60 106.1(8)
C60 C56 C62 107.3(9)
C52 C53 H53A 109.5
C52 C53 H53B 109.5
C52 C53 H53C 109.5
H53A C53 H53B 109.5
H53A C53 H53C 109.5
H53B C53 H53C 109.5
C27 C26 H26 119.6
C27 C26 N7 121.4(5)
C25 C26 C27 120.7(3)
C25 C26 H26 119.6
C25 C26 N7 117.8(5)
N7 C26 H26 3.1
C10 C67 C69 109.7(3)
C70 C67 C10 112.8(3)
C70 C67 C69 107.8(3)
C70 C67 C68 109.5(3)
C68 C67 C10 108.1(3)
C68 C67 C69 108.8(3)
C52 C55 H55A 110(2)
C52 C55 H55B 114(2)
C52 C55 H55C 112(2)
H55A C55 H55B 108(3)
H55A C55 H55C 108(3)
H55B C55 H55C 105(3)
C29 C30 H30 120.3
C29 C30 N6 124.0(3)
C25 C30 H30 120.3
C25 C30 C29 119.3(3)
C25 C30 N6 116.6(3)
N6 C30 H30 4.5
C28 C29 C52 120.9(3)
C28 C29 C30 117.0(3)
C30 C29 C52 122.1(3)
C7 C12 C63 120.8(2)
C11 C12 C7 117.0(2)
C11 C12 C63 122.2(2)
C22 C23 C39 122.1(3)
C24 C23 C22 118.3(3)
C24 C23 C39 119.6(3)
Ni1 N1 H1 120.8
C1 N1 Ni1 118.47(18)
C1 N1 H1 120.8
C26 C25 N5 120.1(3)
C26 C25 C30 121.8(3)
C30 C25 N5 117.9(3)
C43 C41 C6 111.2(2)
C43 C41 C42 110.9(2)
C43 C41 C44 106.6(2)
C6 C41 C42 110.2(2)
C6 C41 C44 111.7(2)
C44 C41 C42 106.1(3)
C30 N6 H6A 114(3)
C30 N6 H6B 116(3)
H6A N6 H6B 107(4)
C20 C19 N3 119.3(2)
C24 C19 N3 120.8(2)
C24 C19 C20 119.5(3)
N3 C8 C7 111.2(2)
N3 C8 C9 127.2(3)
C9 C8 C7 121.6(3)
C23 C39 H39A 109.5
C23 C39 H39B 109.5
C23 C39 H39C 109.5
H39A C39 H39B 109.5
H39A C39 H39C 109.5
H39B C39 H39C 109.5
C41 C42 H42A 109.5
C41 C42 H42B 109.5
C41 C42 H42C 109.5
H42A C42 H42B 109.5
H42A C42 H42C 109.5
H42B C42 H42C 109.5
C11 C10 C67 122.0(3)
C9 C10 C11 118.0(3)
C9 C10 C67 120.0(3)
C16 C38 H38A 109.5
C16 C38 H38B 109.5
C16 C38 H38C 109.5
H38A C38 H38B 109.5
H38A C38 H38C 109.5
H38B C38 H38C 109.5
H72A C72 H72B 109.5
H72A C72 H72C 109.5
H72B C72 H72C 109.5
C71 C72 H72A 109.5
C71 C72 H72B 109.5
C71 C72 H72C 109.5
C4 C45 C48 110.5(3)
C4 C45 C47 107.9(3)
C4 C45 C50 108.2(6)
C4 C45 C49 103.0(6)
C48 C45 C47 106.9(3)
C48 C45 C50 139.1(7)
C48 C45 C49 80.5(8)
C47 C45 C50 47.5(8)
C47 C45 C49 142.6(7)
C46 C45 C4 113.3(3)
C46 C45 C48 109.1(4)
C46 C45 C47 108.8(4)
C46 C45 C50 65.4(8)
C46 C45 C49 37.6(6)
C50 C45 C49 103.0(10)
C51 C45 C4 117.7(9)
C51 C45 C48 32.0(14)
C51 C45 C47 75.2(14)
C51 C45 C46 124.4(11)
C51 C45 C50 115.0(14)
C51 C45 C49 108.2(15)
C17 C37 H37A 109.5
C17 C37 H37B 109.5
C17 C37 H37C 109.5
H37A C37 H37B 109.5
H37A C37 H37C 109.5
H37B C37 H37C 109.5
C52 C54 H54A 109.5
C52 C54 H54B 109.5
C52 C54 H54C 109.5
H54A C54 H54B 109.5
H54A C54 H54C 109.5
H54B C54 H54C 109.5
C33 C71 C72 111.8(3)
C33 C71 C73 110.4(3)
C74 C71 C33 111.0(3)
C74 C71 C72 106.7(3)
C74 C71 C73 110.6(3)
C73 C71 C72 106.3(3)
C22 C40 H40A 109.5
C22 C40 H40B 109.5
C22 C40 H40C 109.5
H40A C40 H40B 109.5
H40A C40 H40C 109.5
H40B C40 H40C 109.5
C31 C32 C33 118.7(3)
N9 C32 C31 116.7(3)
N9 C32 C33 124.6(3)
C71 C73 H73A 109.5
C71 C73 H73B 109.5
C71 C73 H73C 109.5
H73A C73 H73B 109.5
H73A C73 H73C 109.5
H73B C73 H73C 109.5
C41 C44 H44A 109.5
C41 C44 H44B 109.5
C41 C44 H44C 109.5
H44A C44 H44B 109.5
H44A C44 H44C 109.5
H44B C44 H44C 109.5
C67 C69 H69A 109.5
C67 C69 H69B 109.5
C67 C69 H69C 109.5
H69A C69 H69B 109.5
H69A C69 H69C 109.5
H69B C69 H69C 109.5
C35 C75 C76 107.5(3)
C78 C75 C35 110.5(3)
C78 C75 C76 107.5(3)
C77 C75 C35 112.9(3)
C77 C75 C76 107.5(3)
C77 C75 C78 110.6(3)
C75 C76 H76A 109.5
C75 C76 H76B 109.5
C75 C76 H76C 109.5
H76A C76 H76B 109.5
H76A C76 H76C 109.5
H76B C76 H76C 109.5
C6 C1 C2 120.2(2)
N1 C1 C2 110.4(2)
N1 C1 C6 129.4(2)
C23 C24 C19 122.4(3)
C23 C24 H24 118.8
C19 C24 H24 118.8
C45 C48 H48A 109.5
C45 C48 H48B 109.5
C45 C48 H48C 109.5
C67 C70 H70A 109.5
C67 C70 H70B 109.5
C67 C70 H70C 109.5
H70A C70 H70B 109.5
H70A C70 H70C 109.5
H70B C70 H70C 109.5
C83 C84 H84 120.0
C83 C84 C79 120.1(9)
C79 C84 H84 120.0
C83 C82 H82 119.3
C81 C82 H82 119.3
C81 C82 C83 121.3(10)
C56 C57 H57A 109.5
C56 C57 H57B 109.5
C56 C57 H57C 109.5
C75 C78 H78A 109.5
C75 C78 H78B 109.5
C75 C78 H78C 109.5
H78A C78 H78B 109.5
H78A C78 H78C 109.5
H78B C78 H78C 109.5
C84 C83 H83 120.9
C82 C83 C84 118.2(10)
C82 C83 H83 120.9
C79 C80 H80 120.7
C81 C80 H80 120.7
C81 C80 C79 118.6(15)
C84 C79 H79 119.8
C80 C79 C84 120.4(11)
C80 C79 H79 119.8
C82 C81 C80 121.1(13)
C82 C81 H81 119.4
C80 C81 H81 119.4
C56 C59 H59A 109.5
C56 C59 H59B 109.5
C56 C59 H59C 109.5
C75 C77 H77A 109.5
C75 C77 H77B 109.5
C75 C77 H77C 109.5
H77A C77 H77B 109.5
H77A C77 H77C 109.5
H77B C77 H77C 109.5
C56 C58 H58A 109.5
C56 C58 H58B 109.5
C56 C58 H58C 109.5
C67 C68 H68A 109.5
C67 C68 H68B 109.5
C67 C68 H68C 109.5
H68A C68 H68B 109.5
H68A C68 H68C 109.5
H68B C68 H68C 109.5
C45 C47 H47A 109.5
C45 C47 H47B 109.5
C45 C47 H47C 109.5
C45 C46 H46A 109.5
C45 C46 H46B 109.5
C45 C46 H46C 109.5
C12 C63 C66 110.5(2)
C12 C63 C64 111.9(2)
C65 C63 C12 110.3(2)
C65 C63 C66 110.4(2)
C65 C63 C64 106.6(3)
C64 C63 C66 107.1(2)
C63 C65 H65A 109.5
C63 C65 H65B 109.5
C63 C65 H65C 109.5
H65A C65 H65B 109.5
H65A C65 H65C 109.5
H65B C65 H65C 109.5
C63 C66 H66A 109.5
C63 C66 H66B 109.5
C63 C66 H66C 109.5
H66A C66 H66B 109.5
H66A C66 H66C 109.5
H66B C66 H66C 109.5
C63 C64 H64A 109.5
C63 C64 H64B 109.5
C63 C64 H64C 109.5
H64A C64 H64B 109.5
H64A C64 H64C 109.5
H64B C64 H64C 109.5
C56 C61 H61A 109.5
C56 C61 H61B 109.5
C56 C61 H61C 109.5
H61A C61 H61B 109.5
H61A C61 H61C 109.5
H61B C61 H61C 109.5
C56 C62 H62A 109.5
C56 C62 H62B 109.5
C56 C62 H62C 109.5
H62A C62 H62B 109.5
H62A C62 H62C 109.5
H62B C62 H62C 109.5
C56 C60 H60A 109.5
C56 C60 H60B 109.5
C56 C60 H60C 109.5
H60A C60 H60B 109.5
H60A C60 H60C 109.5
H60B C60 H60C 109.5
C26 N7 H7A 108.2
C26 N7 H7B 111.2
H7A N7 H7B 107.9
C88 C87 H87 120.7
C88 C87 C86 119(3)
C86 C87 H87 120.7
C87 C88 H88 121.4
C87 C88 C89 117(2)
C89 C88 H88 121.4
C87 C86 H86 116.8
C85 C86 C87 126(4)
C85 C86 H86 116.8
C88 C89 H89 120.3
C90 C89 C88 119(2)
C90 C89 H89 120.3
C89 C90 H90 117.7
C85 C90 C89 125(3)
C85 C90 H90 117.7
C86 C85 C90 112(3)
C86 C85 H85 124.0
C90 C85 H85 124.0
C45 C50 H50A 109.5
C45 C50 H50B 109.5
C45 C50 H50C 109.5
H50A C50 H50B 109.5
H50A C50 H50C 109.5
H50B C50 H50C 109.5
C45 C49 H49A 109.5
C45 C49 H49B 109.5
C45 C49 H49C 109.5
H49A C49 H49B 109.5
H49A C49 H49C 109.5
H49B C49 H49C 109.5
C45 C51 H51A 109.5
C45 C51 H51B 109.5
C45 C51 H51C 109.5
H51A C51 H51B 109.5
H51A C51 H51C 109.5
H51B C51 H51C 109.5

loop_
_geom_bond_atom_site_label_1
_geom_bond_atom_site_label_2
_geom_bond_distance
Ni1 N4 1.815(2)
Ni1 N3 1.847(2)
Ni1 N2 1.851(2)
Ni1 N1 1.809(2)
C7 N4 1.311(3)
C7 C12 1.440(4)
C7 C8 1.452(4)
N5 C14 1.402(3)
N5 C25 1.433(4)
N5 H5 0.82(3)
N4 H4 0.8800
N3 C19 1.440(3)
N3 C8 1.362(3)
N8 C31 1.438(4)
N8 C20 1.399(3)
N8 H8 0.84(3)
C16 C15 1.381(4)
C16 C17 1.392(4)
C16 C38 1.508(4)
C14 C15 1.392(4)
C14 C13 1.395(4)
C15 H15 0.9500
N2 C13 1.433(3)
N2 C2 1.359(3)
C17 C18 1.394(4)
C17 C37 1.516(4)
C5 H5A 0.9500
C5 C4 1.426(4)
C5 C6 1.372(4)
C4 C3 1.362(4)
C4 C45 1.528(4)
C22 C21 1.389(4)
C22 C23 1.403(4)
C22 C40 1.510(4)
C13 C18 1.386(4)
C28 H28 0.9500
C28 C27 1.393(4)
C28 C29 1.395(4)
C43 H43A 0.9800
C43 H43B 0.9800
C43 H43C 0.9800
C43 C41 1.531(4)
C31 C36 1.378(4)
C31 C32 1.405(4)
C52 C53 1.538(4)
C52 C55 1.534(4)
C52 C29 1.537(4)
C52 C54 1.539(4)
C36 H36 0.9500
C36 C35 1.385(4)
C33 C34 1.385(4)
C33 C71 1.539(4)
C33 C32 1.409(4)
C34 H34 0.9500
C34 C35 1.384(4)
C18 H18 0.9500
C3 H3 0.9500
C3 C2 1.403(4)
C27 C56 1.530(4)
C27 C26 1.389(4)
C2 C1 1.441(4)
C20 C21 1.391(4)
C20 C19 1.396(4)
C74 H74A 0.99(4)
C74 H74B 0.96(4)
C74 H74C 0.92(4)
C74 C71 1.533(5)
N9 H9A 0.80(3)
N9 H9B 0.88(3)
N9 C32 1.400(4)
C21 H21 0.9500
C6 C41 1.532(4)
C6 C1 1.423(4)
C35 C75 1.531(4)
C11 H11 0.9500
C11 C12 1.377(4)
C11 C10 1.417(4)
C9 H9 0.9500
C9 C8 1.394(4)
C9 C10 1.374(4)
C56 C57 1.462(7)
C56 C59 1.527(7)
C56 C58 1.542(7)
C56 C61 1.489(11)
C56 C62 1.593(12)
C56 C60 1.574(15)
C53 H53A 0.9800
C53 H53B 0.9800
C53 H53C 0.9800
C26 H26 0.9500
C26 C25 1.380(4)
C26 N7 1.417(11)
C67 C10 1.533(4)
C67 C69 1.545(5)
C67 C70 1.509(5)
C67 C68 1.529(5)
C55 H55A 0.99(4)
C55 H55B 0.98(3)
C55 H55C 1.03(3)
C30 H30 0.9500
C30 C29 1.405(4)
C30 C25 1.390(4)
C30 N6 1.413(4)
C12 C63 1.535(4)
C23 C39 1.507(4)
C23 C24 1.383(4)
N1 H1 0.8800
N1 C1 1.343(3)
C41 C42 1.537(4)
C41 C44 1.536(4)
N6 H6A 0.72(4)
N6 H6B 0.81(4)
C19 C24 1.387(4)
C39 H39A 0.9800
C39 H39B 0.9800
C39 H39C 0.9800
C42 H42A 0.9800
C42 H42B 0.9800
C42 H42C 0.9800
C38 H38A 0.9800
C38 H38B 0.9800
C38 H38C 0.9800
C72 H72A 0.9800
C72 H72B 0.9800
C72 H72C 0.9800
C72 C71 1.541(4)
C45 C48 1.534(6)
C45 C47 1.557(6)
C45 C46 1.477(6)
C45 C50 1.585(19)
C45 C49 1.670(19)
C45 C51 1.34(2)
C37 H37A 0.9800
C37 H37B 0.9800
C37 H37C 0.9800
C54 H54A 0.9800
C54 H54B 0.9800
C54 H54C 0.9800
C71 C73 1.541(4)
C40 H40A 0.9800
C40 H40B 0.9800
C40 H40C 0.9800
C73 H73A 0.9800
C73 H73B 0.9800
C73 H73C 0.9800
C44 H44A 0.9800
C44 H44B 0.9800
C44 H44C 0.9800
C69 H69A 0.9800
C69 H69B 0.9800
C69 H69C 0.9800
C75 C76 1.534(4)
C75 C78 1.517(4)
C75 C77 1.513(5)
C76 H76A 0.9800
C76 H76B 0.9800
C76 H76C 0.9800
C24 H24 0.9500
C48 H48A 0.9800
C48 H48B 0.9800
C48 H48C 0.9800
C70 H70A 0.9800
C70 H70B 0.9800
C70 H70C 0.9800
C84 H84 0.9500
C84 C83 1.391(10)
C84 C79 1.394(10)
C82 H82 0.9500
C82 C83 1.381(12)
C82 C81 1.360(12)
C57 H57A 0.9800
C57 H57B 0.9800
C57 H57C 0.9800
C78 H78A 0.9800
C78 H78B 0.9800
C78 H78C 0.9800
C83 H83 0.9500
C80 H80 0.9500
C80 C79 1.385(11)
C80 C81 1.374(13)
C79 H79 0.9500
C81 H81 0.9500
C59 H59A 0.9800
C59 H59B 0.9800
C59 H59C 0.9800
C77 H77A 0.9800
C77 H77B 0.9800
C77 H77C 0.9800
C58 H58A 0.9800
C58 H58B 0.9800
C58 H58C 0.9800
C68 H68A 0.9800
C68 H68B 0.9800
C68 H68C 0.9800
C47 H47A 0.9800
C47 H47B 0.9800
C47 H47C 0.9800
C46 H46A 0.9800
C46 H46B 0.9800
C46 H46C 0.9800
C63 C65 1.534(4)
C63 C66 1.539(4)
C63 C64 1.538(4)
C65 H65A 0.9800
C65 H65B 0.9800
C65 H65C 0.9800
C66 H66A 0.9800
C66 H66B 0.9800
C66 H66C 0.9800
C64 H64A 0.9800
C64 H64B 0.9800
C64 H64C 0.9800
C61 H61A 0.9800
C61 H61B 0.9800
C61 H61C 0.9800
C62 H62A 0.9800
C62 H62B 0.9800
C62 H62C 0.9800
C60 H60A 0.9800
C60 H60B 0.9800
C60 H60C 0.9800
N7 H7A 0.8713
N7 H7B 0.8761
C87 H87 0.9500
C87 C88 1.395(17)
C87 C86 1.397(19)
C88 H88 0.9500
C88 C89 1.403(16)
C86 H86 0.9500
C86 C85 1.381(18)
C89 H89 0.9500
C89 C90 1.400(18)
C90 H90 0.9500
C90 C85 1.385(18)
C85 H85 0.9500
C50 H50A 0.9800
C50 H50B 0.9800
C50 H50C 0.9800
C49 H49A 0.9800
C49 H49B 0.9800
C49 H49C 0.9800
C51 H51A 0.9800
C51 H51B 0.9800
C51 H51C 0.9800

loop_
_geom_hbond_atom_site_label_D
_geom_hbond_atom_site_label_H
_geom_hbond_atom_site_label_A
_geom_hbond_distance_DH
_geom_hbond_distance_HA
_geom_hbond_distance_DA
_geom_hbond_angle_DHA
N9 H9B N8 0.88(3) 2.25(3) 2.718(4) 113(3)
N7 H7A N8 0.87 2.44 3.258(11) 157.6
N8 H8 N3 0.84(3) 2.34(3) 2.782(3) 113(3)
N8 H8 N7 0.84(3) 2.52(3) 3.258(11) 147(3)
